data_4073852
loop_
_publ_author_name
'Breunig, Hans J.'
'Borrmann, Tobias'
'Lork, Enno'
'Ra\,t, Ciprian I.'
'Rosenthal, Uwe'

_publ_section_title
;
 Syntheses and Structures of Distibene Complexes of Tungsten and
 Titanium:&#x00A0; [W(CO)5{(2,6-Mes2C6H3)2Sb2}] (Mes = 2,4,6-Me3C6H2) and
 [Cp2Ti{(2,6-Mes2C6H3)2Sb2)}]
;
_journal_issue 22
_journal_name_full Organometallics
_journal_page_first 5364
_journal_paper_doi 10.1021/om700681w
_journal_volume 26
_journal_year 2007
_chemical_compound_source 'synthesis as described'
_chemical_formula_moiety 'C58 H60 Sb2 Ti, 1.5(C6 D6)'
_chemical_formula_sum 'C67 H60 D9 Sb2 Ti'
_chemical_formula_weight 1174.63
_chemical_name_systematic
;
 ?
;
_space_group_IT_number 2
_symmetry_cell_setting triclinic
_symmetry_Int_Tables_number 2
_symmetry_space_group_name_Hall '-P 1'
_symmetry_space_group_name_H-M 'P -1'
_atom_sites_solution_hydrogens geom
_atom_sites_solution_primary direct
_atom_sites_solution_secondary difmap
_audit_conform_dict_location ftp://ftp.iucr.org/pub/cif_core.dic
_audit_conform_dict_name cif_core.dic
_audit_conform_dict_version 2.3
_audit_creation_date 2007-03-23T12:58:25-00:00
_audit_creation_method 'WinGX routine CIF_UPDATE'
_cell_angle_alpha 97.060(10)
_cell_angle_beta 93.690(10)
_cell_angle_gamma 109.120(10)
_cell_formula_units_Z 2
_cell_length_a 11.2720(10)
_cell_length_b 12.836(2)
_cell_length_c 20.263(2)
_cell_measurement_reflns_used 47
_cell_measurement_temperature 173(2)
_cell_measurement_theta_max 24.974
_cell_measurement_theta_min 4.559
_cell_measurement_wavelength 0.71073
_cell_volume 2731.9(6)
_computing_cell_refinement 'Siemens XSCANS'
_computing_data_collection 'Siemens XSCANS'
_computing_data_reduction 'Siemens XSCANS'
_computing_molecular_graphics 'Ortep-3 for Windows (Farrugia, 1997)'
_computing_publication_material 'WinGX publication routines (Farrugia, 1999)'
_computing_structure_refinement 'SHELXL-97 (Sheldrick, 1997)'
_computing_structure_solution 'SHELXS-97 (Sheldrick, 1997)'
_diffrn_ambient_temperature 173(2)
_diffrn_measured_fraction_theta_full 0.997
_diffrn_measured_fraction_theta_max 0.997
_diffrn_radiation_monochromator graphite
_diffrn_radiation_probe x-ray
_diffrn_radiation_type MoK\a
_diffrn_radiation_wavelength 0.71073
_diffrn_reflns_av_R_equivalents 0.0274
_diffrn_reflns_av_unetI/netI 0.0772
_diffrn_reflns_limit_h_max 2
_diffrn_reflns_limit_h_min -14
_diffrn_reflns_limit_k_max 16
_diffrn_reflns_limit_k_min -15
_diffrn_reflns_limit_l_max 26
_diffrn_reflns_limit_l_min -26
_diffrn_reflns_number 14678
_diffrn_reflns_theta_full 27.5
_diffrn_reflns_theta_max 27.5
_diffrn_reflns_theta_min 2.64
_exptl_absorpt_coefficient_mu 1.165
_exptl_absorpt_correction_T_max 0.8446
_exptl_absorpt_correction_T_min 0.5935
_exptl_absorpt_correction_type refdelf
_exptl_absorpt_process_details
;
        (See: Walker, N. & Stuart, D. (1983) Acta Cryst. A39, 158-166)
;
_exptl_crystal_colour green
_exptl_crystal_density_diffrn 1.417
_exptl_crystal_density_method 'not measured'
_exptl_crystal_description blocks
_exptl_crystal_F_000 1190
_exptl_crystal_size_max 0.5
_exptl_crystal_size_mid 0.3
_exptl_crystal_size_min 0.15
_refine_diff_density_max 0.571
_refine_diff_density_min -0.652
_refine_diff_density_rms 0.105
_refine_ls_extinction_method none
_refine_ls_goodness_of_fit_ref 0.976
_refine_ls_hydrogen_treatment constr
_refine_ls_matrix_type full
_refine_ls_number_parameters 643
_refine_ls_number_reflns 12549
_refine_ls_number_restraints 0
_refine_ls_restrained_S_all 0.976
_refine_ls_R_factor_all 0.0735
_refine_ls_R_factor_gt 0.0431
_refine_ls_shift/su_max 0.006
_refine_ls_shift/su_mean 0
_refine_ls_structure_factor_coef Fsqd
_refine_ls_weighting_details 'calc w=1/[\s^2^(Fo^2^)+(0.0341P)^2^+1.5883P] where P=(Fo^2^+2Fc^2^)/3'
_refine_ls_weighting_scheme calc
_refine_ls_wR_factor_gt 0.088
_refine_ls_wR_factor_ref 0.0983
_reflns_number_gt 8969
_reflns_number_total 12549
_reflns_threshold_expression >2sigma(I)
_cod_data_source_file om700681w-file009.cif
_cod_data_source_block cr10
_cod_database_code 4073852

loop_
_symmetry_equiv_pos_as_xyz
'x, y, z'
'-x, -y, -z'

loop_
_atom_site_label
_atom_site_type_symbol
_atom_site_fract_x
_atom_site_fract_y
_atom_site_fract_z
_atom_site_U_iso_or_equiv
_atom_site_adp_type
_atom_site_occupancy
_atom_site_symmetry_multiplicity
_atom_site_calc_flag
_atom_site_refinement_flags
C1 C 0.6397(4) 1.1574(3) 0.20574(18) 0.0213(8) Uani 1 1 d .
C2 C 0.7253(4) 1.1000(3) 0.21609(19) 0.0239(8) Uani 1 1 d .
C3 C 0.8368(4) 1.1263(4) 0.1843(2) 0.0328(10) Uani 1 1 d .
H3 H 0.8941 1.0873 0.1911 0.039 Uiso 1 1 calc R
C4 C 0.8638(4) 1.2073(4) 0.1437(2) 0.0408(12) Uani 1 1 d .
H4 H 0.9372 1.2219 0.1209 0.049 Uiso 1 1 calc R
C5 C 0.7830(4) 1.2676(4) 0.1363(2) 0.0372(11) Uani 1 1 d .
H5 H 0.8028 1.3248 0.109 0.045 Uiso 1 1 calc R
C6 C 0.6735(4) 1.2455(3) 0.1681(2) 0.0267(9) Uani 1 1 d .
C7 C 0.6028(4) 1.3265(3) 0.16431(19) 0.0249(9) Uani 1 1 d .
C8 C 0.6265(4) 1.4133(3) 0.2188(2) 0.0277(9) Uani 1 1 d .
C9 C 0.5698(4) 1.4931(4) 0.2151(2) 0.0331(10) Uani 1 1 d .
H9 H 0.5849 1.5504 0.2523 0.04 Uiso 1 1 calc R
C10 C 0.4906(4) 1.4928(4) 0.1585(2) 0.0333(10) Uani 1 1 d .
C11 C 0.4690(4) 1.4076(4) 0.1059(2) 0.0339(10) Uani 1 1 d .
H11 H 0.4147 1.4049 0.0673 0.041 Uiso 1 1 calc R
C12 C 0.5242(4) 1.3251(4) 0.1073(2) 0.0299(9) Uani 1 1 d .
C13 C 0.7133(5) 1.4203(4) 0.2802(2) 0.0373(11) Uani 1 1 d .
H13A H 0.7317 1.4926 0.3084 0.056 Uiso 1 1 calc R
H13B H 0.7922 1.4124 0.2667 0.056 Uiso 1 1 calc R
H13C H 0.6724 1.3603 0.3054 0.056 Uiso 1 1 calc R
C14 C 0.4328(5) 1.5835(4) 0.1546(3) 0.0423(12) Uani 1 1 d .
H14A H 0.4637 1.6239 0.1177 0.064 Uiso 1 1 calc R
H14B H 0.4566 1.6354 0.1968 0.064 Uiso 1 1 calc R
H14C H 0.3405 1.5496 0.1468 0.064 Uiso 1 1 calc R
C15 C 0.5003(5) 1.2375(4) 0.0466(2) 0.0408(12) Uani 1 1 d .
H15A H 0.4274 1.1725 0.0513 0.061 Uiso 1 1 calc R
H15B H 0.575 1.215 0.0427 0.061 Uiso 1 1 calc R
H15C H 0.4831 1.2679 0.0065 0.061 Uiso 1 1 calc R
C16 C 0.7113(4) 1.0144(3) 0.2620(2) 0.0236(8) Uani 1 1 d .
C17 C 0.7055(4) 0.9054(4) 0.2362(2) 0.0297(9) Uani 1 1 d .
C18 C 0.7002(4) 0.8301(4) 0.2814(2) 0.0359(11) Uani 1 1 d .
H18 H 0.6948 0.7562 0.2642 0.043 Uiso 1 1 calc R
C19 C 0.7023(4) 0.8576(4) 0.3492(2) 0.0357(11) Uani 1 1 d .
C20 C 0.7139(4) 0.9660(4) 0.3735(2) 0.0319(10) Uani 1 1 d .
H20 H 0.7183 0.9874 0.4205 0.038 Uiso 1 1 calc R
C21 C 0.7195(4) 1.0454(3) 0.3314(2) 0.0256(9) Uani 1 1 d .
C22 C 0.7109(5) 0.8687(4) 0.1635(2) 0.0402(12) Uani 1 1 d .
H22A H 0.7988 0.8798 0.1556 0.06 Uiso 1 1 calc R
H22B H 0.6773 0.9129 0.1363 0.06 Uiso 1 1 calc R
H22C H 0.6602 0.7896 0.1513 0.06 Uiso 1 1 calc R
C23 C 0.6962(5) 0.7722(4) 0.3957(3) 0.0520(14) Uani 1 1 d .
H23A H 0.6239 0.7043 0.3796 0.078 Uiso 1 1 calc R
H23B H 0.6866 0.803 0.4409 0.078 Uiso 1 1 calc R
H23C H 0.7743 0.7542 0.3965 0.078 Uiso 1 1 calc R
C24 C 0.7421(4) 1.1649(3) 0.3619(2) 0.0327(10) Uani 1 1 d .
H24A H 0.6621 1.1797 0.3587 0.049 Uiso 1 1 calc R
H24B H 0.8027 1.2155 0.3377 0.049 Uiso 1 1 calc R
H24C H 0.776 1.1768 0.409 0.049 Uiso 1 1 calc R
C25 C 0.2127(4) 0.9092(3) 0.34827(18) 0.0211(8) Uani 1 1 d .
C26 C 0.1993(4) 0.9967(3) 0.39319(19) 0.0241(8) Uani 1 1 d .
C27 C 0.1159(4) 0.9712(4) 0.4421(2) 0.0341(10) Uani 1 1 d .
H27 H 0.1078 1.0301 0.4728 0.041 Uiso 1 1 calc R
C28 C 0.0452(5) 0.8620(4) 0.4465(2) 0.0404(12) Uani 1 1 d .
H28 H -0.0119 0.8461 0.4794 0.048 Uiso 1 1 calc R
C29 C 0.0584(4) 0.7771(4) 0.4030(2) 0.0354(11) Uani 1 1 d .
H29 H 0.0101 0.7021 0.4059 0.042 Uiso 1 1 calc R
C30 C 0.1417(4) 0.7990(3) 0.35448(19) 0.0260(9) Uani 1 1 d .
C31 C 0.1580(4) 0.6977(3) 0.31523(19) 0.0244(8) Uani 1 1 d .
C32 C 0.2538(4) 0.6601(3) 0.33924(19) 0.0258(9) Uani 1 1 d .
C33 C 0.2627(4) 0.5615(3) 0.3083(2) 0.0291(9) Uani 1 1 d .
H33 H 0.3295 0.5379 0.324 0.035 Uiso 1 1 calc R
C34 C 0.1763(4) 0.4954(3) 0.2544(2) 0.0302(10) Uani 1 1 d .
C35 C 0.0815(4) 0.5328(4) 0.2319(2) 0.0309(10) Uani 1 1 d .
H35 H 0.0214 0.4887 0.1956 0.037 Uiso 1 1 calc R
C36 C 0.0711(4) 0.6330(3) 0.2609(2) 0.0286(9) Uani 1 1 d .
C37 C 0.3441(5) 0.7241(4) 0.3999(2) 0.0360(11) Uani 1 1 d .
H37A H 0.398 0.6817 0.4124 0.054 Uiso 1 1 calc R
H37B H 0.2963 0.7359 0.4371 0.054 Uiso 1 1 calc R
H37C H 0.3968 0.7965 0.3897 0.054 Uiso 1 1 calc R
C38 C 0.1870(5) 0.3857(4) 0.2233(2) 0.0396(12) Uani 1 1 d .
H38A H 0.1154 0.3238 0.2331 0.059 Uiso 1 1 calc R
H38B H 0.2661 0.3791 0.2421 0.059 Uiso 1 1 calc R
H38C H 0.1864 0.3832 0.1748 0.059 Uiso 1 1 calc R
C39 C -0.0360(5) 0.6688(4) 0.2336(3) 0.0458(13) Uani 1 1 d .
H39A H -0.0044 0.7228 0.203 0.069 Uiso 1 1 calc R
H39B H -0.0687 0.7034 0.2707 0.069 Uiso 1 1 calc R
H39C H -0.1038 0.6034 0.2093 0.069 Uiso 1 1 calc R
C40 C 0.2759(4) 1.1180(3) 0.39680(18) 0.0212(8) Uani 1 1 d .
C41 C 0.2194(4) 1.1951(3) 0.38032(18) 0.0249(9) Uani 1 1 d .
C42 C 0.2912(4) 1.3068(3) 0.3860(2) 0.0292(9) Uani 1 1 d .
H42 H 0.2519 1.3582 0.3743 0.035 Uiso 1 1 calc R
C43 C 0.4197(4) 1.3459(3) 0.40837(19) 0.0268(9) Uani 1 1 d .
C44 C 0.4732(4) 1.2696(3) 0.42777(19) 0.0265(9) Uani 1 1 d .
H44 H 0.5598 1.2951 0.4452 0.032 Uiso 1 1 calc R
C45 C 0.4029(4) 1.1565(3) 0.42223(18) 0.0238(9) Uani 1 1 d .
C46 C 0.0769(4) 1.1604(4) 0.3588(2) 0.0325(10) Uani 1 1 d .
H46A H 0.0335 1.1725 0.3979 0.049 Uiso 1 1 calc R
H46B H 0.0442 1.0813 0.3394 0.049 Uiso 1 1 calc R
H46C H 0.0622 1.2053 0.3255 0.049 Uiso 1 1 calc R
C47 C 0.4986(5) 1.4671(4) 0.4119(2) 0.0398(11) Uani 1 1 d .
H47A H 0.5795 1.4825 0.4389 0.06 Uiso 1 1 calc R
H47B H 0.4536 1.5141 0.4326 0.06 Uiso 1 1 calc R
H47C H 0.5139 1.4836 0.3667 0.06 Uiso 1 1 calc R
C48 C 0.4652(4) 1.0796(3) 0.4483(2) 0.0292(9) Uani 1 1 d .
H48A H 0.4115 1.0353 0.4781 0.044 Uiso 1 1 calc R
H48B H 0.5475 1.1239 0.473 0.044 Uiso 1 1 calc R
H48C H 0.477 1.0296 0.4106 0.044 Uiso 1 1 calc R
C49 C 0.4166(4) 0.8759(4) 0.1252(2) 0.0339(10) Uani 1 1 d .
H49 H 0.4773 0.8739 0.1594 0.041 Uiso 1 1 calc R
C50 C 0.4329(4) 0.9598(4) 0.0852(2) 0.0315(10) Uani 1 1 d .
H50 H 0.5065 1.0235 0.0868 0.038 Uiso 1 1 calc R
C51 C 0.3210(4) 0.9331(4) 0.0421(2) 0.0330(10) Uani 1 1 d .
H51 H 0.305 0.9759 0.0097 0.04 Uiso 1 1 calc R
C52 C 0.2363(5) 0.8308(4) 0.0555(2) 0.0387(11) Uani 1 1 d .
H52 H 0.1534 0.7926 0.0337 0.046 Uiso 1 1 calc R
C53 C 0.2974(5) 0.7960(4) 0.1071(2) 0.0355(11) Uani 1 1 d .
H53 H 0.2632 0.7298 0.1261 0.043 Uiso 1 1 calc R
C54 C 0.1578(4) 1.0775(4) 0.2043(2) 0.0307(10) Uani 1 1 d .
H54 H 0.1954 1.1286 0.2441 0.037 Uiso 1 1 calc R
C55 C 0.0836(4) 0.9654(4) 0.2012(2) 0.0296(9) Uani 1 1 d .
H55 H 0.0603 0.9272 0.2382 0.036 Uiso 1 1 calc R
C56 C 0.0498(4) 0.9195(4) 0.1333(2) 0.0358(11) Uani 1 1 d .
H56 H 0.001 0.8442 0.1161 0.043 Uiso 1 1 calc R
C57 C 0.1009(5) 1.0048(4) 0.0950(2) 0.0416(12) Uani 1 1 d .
H57 H 0.0917 0.9974 0.0475 0.05 Uiso 1 1 calc R
C58 C 0.1676(4) 1.1020(4) 0.1390(3) 0.0385(11) Uani 1 1 d .
H58 H 0.2118 1.1724 0.1269 0.046 Uiso 1 1 calc R
Ti1 Ti 0.26675(7) 0.96560(6) 0.15009(3) 0.02051(15) Uani 1 1 d .
Sb2 Sb 0.34834(2) 0.91437(2) 0.273794(12) 0.02058(7) Uani 1 1 d .
Sb1 Sb 0.45381(2) 1.13496(2) 0.241629(13) 0.02076(7) Uani 1 1 d .
C59 C 0.8034(5) 0.7090(5) 0.0257(2) 0.0487(13) Uani 1 1 d .
D59 D 0.7864 0.7766 0.0361 0.058 Uiso 1 1 calc R
C60 C 0.8812(5) 0.6998(5) -0.0211(2) 0.0436(12) Uani 1 1 d .
D60 D 0.9211 0.7632 -0.0415 0.052 Uiso 1 1 calc R
C61 C 0.9045(5) 0.6049(5) -0.0400(3) 0.0487(13) Uani 1 1 d .
D61 D 0.9592 0.6012 -0.0733 0.058 Uiso 1 1 calc R
C62 C 0.8462(6) 0.5111(5) -0.0093(4) 0.074(2) Uani 1 1 d .
D62 D 0.8575 0.4416 -0.0222 0.089 Uiso 1 1 calc R
C63 C 0.7702(6) 0.5251(6) 0.0413(4) 0.082(2) Uani 1 1 d .
D63 D 0.7322 0.465 0.0647 0.098 Uiso 1 1 calc R
C64 C 0.7509(7) 0.6228(7) 0.0569(3) 0.073(2) Uani 1 1 d .
D64 D 0.6987 0.6304 0.0909 0.087 Uiso 1 1 calc R
C65 C 0.0089(7) 0.4632(5) 0.4346(3) 0.0644(18) Uani 1 1 d .
D65 D 0.0149 0.4374 0.3894 0.077 Uiso 1 1 calc R
C66 C 0.1138(6) 0.4998(6) 0.4805(3) 0.0667(18) Uani 1 1 d .
D66 D 0.1933 0.5003 0.4672 0.08 Uiso 1 1 calc R
C67 C 0.1039(6) 0.5359(5) 0.5460(3) 0.0623(16) Uani 1 1 d .
D67 D 0.1766 0.5605 0.578 0.075 Uiso 1 1 calc R

loop_
_atom_site_aniso_label
_atom_site_aniso_U_11
_atom_site_aniso_U_22
_atom_site_aniso_U_33
_atom_site_aniso_U_23
_atom_site_aniso_U_13
_atom_site_aniso_U_12
C1 0.0166(19) 0.026(2) 0.0196(18) -0.0008(15) 0.0005(15) 0.0062(16)
C2 0.0176(19) 0.026(2) 0.025(2) -0.0009(16) 0.0013(16) 0.0055(17)
C3 0.022(2) 0.041(3) 0.038(2) 0.014(2) 0.0087(19) 0.011(2)
C4 0.027(2) 0.057(3) 0.044(3) 0.016(2) 0.017(2) 0.016(2)
C5 0.032(3) 0.042(3) 0.039(3) 0.019(2) 0.010(2) 0.008(2)
C6 0.027(2) 0.030(2) 0.023(2) 0.0051(17) 0.0018(17) 0.0088(19)
C7 0.023(2) 0.025(2) 0.025(2) 0.0075(16) 0.0059(17) 0.0032(17)
C8 0.028(2) 0.026(2) 0.025(2) 0.0047(16) 0.0006(17) 0.0038(18)
C9 0.041(3) 0.026(2) 0.027(2) 0.0035(17) 0.002(2) 0.004(2)
C10 0.028(2) 0.027(2) 0.043(3) 0.0129(19) 0.007(2) 0.0039(19)
C11 0.026(2) 0.035(2) 0.036(2) 0.0120(19) -0.0055(19) 0.004(2)
C12 0.025(2) 0.029(2) 0.031(2) 0.0084(18) 0.0013(18) 0.0017(18)
C13 0.044(3) 0.029(2) 0.033(2) 0.0054(19) -0.005(2) 0.005(2)
C14 0.042(3) 0.036(3) 0.052(3) 0.013(2) 0.002(2) 0.016(2)
C15 0.047(3) 0.039(3) 0.031(2) 0.005(2) -0.009(2) 0.010(2)
C16 0.0145(18) 0.026(2) 0.031(2) 0.0020(16) 0.0015(16) 0.0083(16)
C17 0.023(2) 0.032(2) 0.035(2) 0.0016(18) 0.0013(18) 0.0115(19)
C18 0.026(2) 0.027(2) 0.055(3) 0.006(2) 0.005(2) 0.0104(19)
C19 0.023(2) 0.035(3) 0.050(3) 0.014(2) -0.002(2) 0.009(2)
C20 0.026(2) 0.038(3) 0.034(2) 0.0084(19) -0.0015(19) 0.014(2)
C21 0.019(2) 0.029(2) 0.030(2) 0.0076(17) 0.0009(17) 0.0088(18)
C22 0.033(3) 0.043(3) 0.043(3) -0.009(2) 0.008(2) 0.015(2)
C23 0.048(3) 0.040(3) 0.076(4) 0.030(3) 0.004(3) 0.018(3)
C24 0.037(3) 0.027(2) 0.032(2) -0.0023(18) -0.003(2) 0.012(2)
C25 0.0204(19) 0.024(2) 0.0199(18) 0.0043(15) 0.0001(15) 0.0092(17)
C26 0.027(2) 0.024(2) 0.0224(19) 0.0051(16) 0.0049(17) 0.0099(18)
C27 0.041(3) 0.033(2) 0.031(2) 0.0027(19) 0.012(2) 0.017(2)
C28 0.047(3) 0.038(3) 0.045(3) 0.012(2) 0.024(2) 0.020(2)
C29 0.033(3) 0.028(2) 0.046(3) 0.012(2) 0.016(2) 0.007(2)
C30 0.030(2) 0.023(2) 0.023(2) 0.0028(16) 0.0010(17) 0.0071(18)
C31 0.026(2) 0.0187(19) 0.026(2) 0.0056(16) 0.0047(17) 0.0031(17)
C32 0.031(2) 0.023(2) 0.0210(19) 0.0037(16) 0.0028(17) 0.0057(18)
C33 0.034(2) 0.028(2) 0.028(2) 0.0048(17) 0.0003(18) 0.015(2)
C34 0.041(3) 0.024(2) 0.024(2) 0.0015(16) 0.0055(19) 0.010(2)
C35 0.035(2) 0.027(2) 0.025(2) 0.0006(17) -0.0048(18) 0.0048(19)
C36 0.025(2) 0.027(2) 0.030(2) 0.0079(17) 0.0006(18) 0.0042(18)
C37 0.043(3) 0.030(2) 0.032(2) 0.0019(18) -0.008(2) 0.011(2)
C38 0.057(3) 0.025(2) 0.036(2) -0.0004(19) 0.002(2) 0.015(2)
C39 0.038(3) 0.033(3) 0.059(3) 0.001(2) -0.015(2) 0.007(2)
C40 0.027(2) 0.023(2) 0.0148(17) 0.0018(14) 0.0028(16) 0.0105(17)
C41 0.033(2) 0.030(2) 0.0173(18) 0.0029(16) 0.0048(17) 0.0179(19)
C42 0.040(3) 0.027(2) 0.024(2) 0.0035(17) 0.0010(19) 0.017(2)
C43 0.038(2) 0.021(2) 0.022(2) 0.0029(16) 0.0040(18) 0.0101(19)
C44 0.033(2) 0.027(2) 0.0194(19) 0.0020(16) -0.0036(17) 0.0119(19)
C45 0.036(2) 0.026(2) 0.0140(17) 0.0015(15) 0.0013(16) 0.0169(19)
C46 0.031(2) 0.036(3) 0.035(2) 0.0099(19) 0.0032(19) 0.016(2)
C47 0.045(3) 0.024(2) 0.048(3) 0.004(2) 0.000(2) 0.011(2)
C48 0.035(2) 0.022(2) 0.032(2) 0.0064(17) -0.0024(19) 0.0128(19)
C49 0.038(3) 0.047(3) 0.024(2) 0.0003(19) 0.0060(19) 0.026(2)
C50 0.025(2) 0.039(3) 0.027(2) -0.0026(18) 0.0112(18) 0.007(2)
C51 0.038(3) 0.045(3) 0.020(2) 0.0001(18) 0.0045(19) 0.020(2)
C52 0.034(3) 0.038(3) 0.036(2) -0.012(2) -0.003(2) 0.010(2)
C53 0.050(3) 0.026(2) 0.035(2) 0.0025(18) 0.012(2) 0.019(2)
C54 0.019(2) 0.034(2) 0.038(2) -0.0020(19) 0.0004(18) 0.0107(19)
C55 0.023(2) 0.037(2) 0.034(2) 0.0065(19) 0.0056(18) 0.0157(19)
C56 0.021(2) 0.040(3) 0.042(3) -0.006(2) -0.005(2) 0.010(2)
C57 0.037(3) 0.065(3) 0.032(2) 0.006(2) -0.005(2) 0.032(3)
C58 0.029(2) 0.035(3) 0.057(3) 0.013(2) 0.001(2) 0.016(2)
Ti1 0.0194(3) 0.0222(4) 0.0189(3) 0.0011(3) -0.0001(3) 0.0068(3)
Sb2 0.02193(14) 0.02116(14) 0.02009(14) 0.00447(10) 0.00299(11) 0.00864(11)
Sb1 0.01905(14) 0.01983(14) 0.02213(14) 0.00204(10) 0.00227(11) 0.00531(11)
C59 0.045(3) 0.056(3) 0.038(3) -0.009(2) -0.001(2) 0.015(3)
C60 0.035(3) 0.052(3) 0.040(3) 0.011(2) 0.006(2) 0.007(2)
C61 0.051(3) 0.058(4) 0.041(3) 0.003(2) 0.006(2) 0.025(3)
C62 0.059(4) 0.046(4) 0.114(6) -0.005(4) -0.027(4) 0.027(3)
C63 0.046(4) 0.085(5) 0.126(7) 0.076(5) 0.022(4) 0.012(4)
C64 0.070(5) 0.112(6) 0.050(4) 0.033(4) 0.016(3) 0.040(4)
C65 0.073(5) 0.067(4) 0.045(3) -0.004(3) 0.020(3) 0.015(4)
C66 0.053(4) 0.076(5) 0.065(4) 0.000(3) 0.011(3) 0.017(3)
C67 0.057(4) 0.076(4) 0.047(3) 0.001(3) -0.009(3) 0.019(3)

loop_
_atom_type_symbol
_atom_type_description
_atom_type_scat_dispersion_real
_atom_type_scat_dispersion_imag
_atom_type_scat_source
C C 0.0033 0.0016 'International Tables Vol C Tables 4.2.6.8 and 6.1.1.4'
H H 0 0 'International Tables Vol C Tables 4.2.6.8 and 6.1.1.4'
Ti Ti 0.2776 0.4457 'International Tables Vol C Tables 4.2.6.8 and 6.1.1.4'
Sb Sb -0.5866 1.5461 'International Tables Vol C Tables 4.2.6.8 and 6.1.1.4'

loop_
_geom_angle_atom_site_label_1
_geom_angle_atom_site_label_2
_geom_angle_atom_site_label_3
_geom_angle
_geom_angle_site_symmetry_1
C6 C1 C2 118.5(4) .
C6 C1 Sb1 111.1(3) .
C2 C1 Sb1 130.3(3) .
C3 C2 C1 119.5(4) .
C3 C2 C16 115.3(4) .
C1 C2 C16 125.1(3) .
C4 C3 C2 121.0(4) .
C3 C4 C5 119.5(4) .
C4 C5 C6 121.0(4) .
C5 C6 C1 120.1(4) .
C5 C6 C7 116.3(4) .
C1 C6 C7 123.4(4) .
C12 C7 C8 119.1(4) .
C12 C7 C6 123.1(4) .
C8 C7 C6 117.6(4) .
C9 C8 C7 119.1(4) .
C9 C8 C13 119.9(4) .
C7 C8 C13 121.0(4) .
C8 C9 C10 122.6(4) .
C11 C10 C9 117.4(4) .
C11 C10 C14 121.0(4) .
C9 C10 C14 121.7(4) .
C10 C11 C12 122.2(4) .
C11 C12 C7 119.7(4) .
C11 C12 C15 119.0(4) .
C7 C12 C15 121.2(4) .
C21 C16 C17 119.3(4) .
C21 C16 C2 120.4(4) .
C17 C16 C2 119.9(4) .
C18 C17 C16 118.1(4) .
C18 C17 C22 118.9(4) .
C16 C17 C22 123.0(4) .
C19 C18 C17 123.2(4) .
C18 C19 C20 117.7(4) .
C18 C19 C23 120.9(5) .
C20 C19 C23 121.4(5) .
C19 C20 C21 122.0(4) .
C20 C21 C16 119.5(4) .
C20 C21 C24 119.1(4) .
C16 C21 C24 121.2(4) .
C30 C25 C26 118.3(4) .
C30 C25 Sb2 111.5(3) .
C26 C25 Sb2 129.8(3) .
C27 C26 C25 119.3(4) .
C27 C26 C40 115.7(4) .
C25 C26 C40 124.8(4) .
C28 C27 C26 121.3(4) .
C29 C28 C27 119.3(4) .
C28 C29 C30 121.1(4) .
C29 C30 C25 120.6(4) .
C29 C30 C31 115.4(4) .
C25 C30 C31 123.6(4) .
C36 C31 C32 119.3(4) .
C36 C31 C30 121.8(4) .
C32 C31 C30 118.5(4) .
C33 C32 C31 119.6(4) .
C33 C32 C37 119.7(4) .
C31 C32 C37 120.6(4) .
C32 C33 C34 121.9(4) .
C35 C34 C33 117.8(4) .
C35 C34 C38 122.1(4) .
C33 C34 C38 120.1(4) .
C34 C35 C36 122.0(4) .
C35 C36 C31 119.4(4) .
C35 C36 C39 119.1(4) .
C31 C36 C39 121.5(4) .
C45 C40 C41 119.0(4) .
C45 C40 C26 119.7(3) .
C41 C40 C26 121.1(4) .
C42 C41 C40 120.0(4) .
C42 C41 C46 118.0(4) .
C40 C41 C46 121.9(4) .
C41 C42 C43 121.6(4) .
C44 C43 C42 117.8(4) .
C44 C43 C47 120.9(4) .
C42 C43 C47 121.3(4) .
C43 C44 C45 121.6(4) .
C40 C45 C44 119.8(4) .
C40 C45 C48 121.5(4) .
C44 C45 C48 118.6(4) .
C53 C49 C50 109.2(4) .
C53 C49 Ti1 73.1(3) .
C50 C49 Ti1 72.5(3) .
C49 C50 C51 107.7(4) .
C49 C50 Ti1 73.2(2) .
C51 C50 Ti1 71.2(2) .
C50 C51 C52 107.7(4) .
C50 C51 Ti1 74.1(2) .
C52 C51 Ti1 72.7(2) .
C53 C52 C51 107.7(4) .
C53 C52 Ti1 74.2(2) .
C51 C52 Ti1 72.0(2) .
C49 C53 C52 107.7(4) .
C49 C53 Ti1 73.0(3) .
C52 C53 Ti1 71.1(2) .
C58 C54 C55 108.6(4) .
C58 C54 Ti1 72.9(3) .
C55 C54 Ti1 72.0(2) .
C54 C55 C56 107.4(4) .
C54 C55 Ti1 73.8(2) .
C56 C55 Ti1 70.3(2) .
C55 C56 C57 108.1(4) .
C55 C56 Ti1 74.8(2) .
C57 C56 Ti1 73.5(3) .
C58 C57 C56 107.9(4) .
C58 C57 Ti1 74.8(3) .
C56 C57 Ti1 71.2(2) .
C57 C58 C54 108.0(4) .
C57 C58 Ti1 71.0(3) .
C54 C58 Ti1 73.1(2) .
C56 Ti1 C51 103.13(16) .
C56 Ti1 C57 35.25(17) .
C51 Ti1 C57 83.77(17) .
C56 Ti1 C52 84.26(17) .
C51 Ti1 C52 35.26(16) .
C57 Ti1 C52 84.42(17) .
C56 Ti1 C55 34.90(15) .
C51 Ti1 C55 137.68(16) .
C57 Ti1 C55 57.83(16) .
C52 Ti1 C55 116.23(16) .
C56 Ti1 C50 137.60(16) .
C51 Ti1 C50 34.70(15) .
C57 Ti1 C50 115.32(17) .
C52 Ti1 C50 57.78(16) .
C55 Ti1 C50 172.38(15) .
C56 Ti1 C53 102.81(17) .
C51 Ti1 C53 57.87(16) .
C57 Ti1 C53 116.44(18) .
C52 Ti1 C53 34.72(16) .
C55 Ti1 C53 121.41(16) .
C50 Ti1 C53 57.11(16) .
C56 Ti1 C49 136.60(17) .
C51 Ti1 C49 57.37(15) .
C57 Ti1 C49 139.24(16) .
C52 Ti1 C49 57.20(16) .
C55 Ti1 C49 148.63(16) .
C50 Ti1 C49 34.24(15) .
C53 Ti1 C49 33.92(16) .
C56 Ti1 C58 57.61(17) .
C51 Ti1 C58 101.55(17) .
C57 Ti1 C58 34.25(17) .
C52 Ti1 C58 115.72(17) .
C55 Ti1 C58 57.07(16) .
C50 Ti1 C58 119.79(17) .
C53 Ti1 C58 149.89(17) .
C49 Ti1 C58 154.02(17) .
C56 Ti1 C54 57.41(15) .
C51 Ti1 C54 135.50(16) .
C57 Ti1 C54 57.03(16) .
C52 Ti1 C54 139.45(16) .
C55 Ti1 C54 34.20(14) .
C50 Ti1 C54 146.96(16) .
C53 Ti1 C54 155.60(16) .
C49 Ti1 C54 163.23(15) .
C58 Ti1 C54 34.03(15) .
C56 Ti1 Sb2 112.33(12) .
C51 Ti1 Sb2 131.67(12) .
C57 Ti1 Sb2 142.59(13) .
C52 Ti1 Sb2 116.66(12) .
C55 Ti1 Sb2 84.79(11) .
C50 Ti1 Sb2 102.07(11) .
C53 Ti1 Sb2 82.41(11) .
C49 Ti1 Sb2 74.30(11) .
C58 Ti1 Sb2 124.79(12) .
C54 Ti1 Sb2 92.01(11) .
C56 Ti1 Sb1 131.47(12) .
C51 Ti1 Sb1 116.04(12) .
C57 Ti1 Sb1 120.42(13) .
C52 Ti1 Sb1 143.85(12) .
C55 Ti1 Sb1 99.71(11) .
C50 Ti1 Sb1 86.70(11) .
C53 Ti1 Sb1 121.57(12) .
C49 Ti1 Sb1 90.17(12) .
C58 Ti1 Sb1 86.26(12) .
C54 Ti1 Sb1 74.41(10) .
Sb2 Ti1 Sb1 60.461(18) .
C25 Sb2 Ti1 112.61(10) .
C25 Sb2 Sb1 110.90(10) .
Ti1 Sb2 Sb1 59.917(19) .
C1 Sb1 Ti1 108.40(10) .
C1 Sb1 Sb2 109.87(10) .
Ti1 Sb1 Sb2 59.622(18) .
C64 C59 C60 119.5(6) .
C61 C60 C59 122.9(5) .
C60 C61 C62 118.6(5) .
C61 C62 C63 117.0(6) .
C64 C63 C62 120.7(6) .
C59 C64 C63 121.3(6) .
C67 C65 C66 119.7(6) 2_566
C65 C66 C67 119.7(6) .
C65 C67 C66 120.6(6) 2_566

loop_
_geom_bond_atom_site_label_1
_geom_bond_atom_site_label_2
_geom_bond_distance
_geom_bond_site_symmetry_2
C1 C6 1.405(5) .
C1 C2 1.413(5) .
C1 Sb1 2.203(4) .
C2 C3 1.411(6) .
C2 C16 1.500(5) .
C3 C4 1.373(6) .
C4 C5 1.387(6) .
C5 C6 1.393(6) .
C6 C7 1.509(6) .
C7 C12 1.405(6) .
C7 C8 1.413(6) .
C8 C9 1.380(6) .
C8 C13 1.507(6) .
C9 C10 1.407(6) .
C10 C11 1.378(6) .
C10 C14 1.516(6) .
C11 C12 1.394(6) .
C12 C15 1.506(6) .
C16 C21 1.402(6) .
C16 C17 1.411(6) .
C17 C18 1.401(6) .
C17 C22 1.502(6) .
C18 C19 1.373(7) .
C19 C20 1.378(6) .
C19 C23 1.519(6) .
C20 C21 1.397(6) .
C21 C24 1.513(6) .
C25 C30 1.405(5) .
C25 C26 1.411(5) .
C25 Sb2 2.208(4) .
C26 C27 1.404(6) .
C26 C40 1.503(5) .
C27 C28 1.384(6) .
C28 C29 1.369(6) .
C29 C30 1.392(6) .
C30 C31 1.509(6) .
C31 C36 1.402(6) .
C31 C32 1.403(6) .
C32 C33 1.379(6) .
C32 C37 1.505(6) .
C33 C34 1.398(6) .
C34 C35 1.382(6) .
C34 C38 1.516(6) .
C35 C36 1.391(6) .
C36 C39 1.521(6) .
C40 C45 1.392(6) .
C40 C41 1.401(5) .
C41 C42 1.383(6) .
C41 C46 1.537(6) .
C42 C43 1.393(6) .
C43 C44 1.389(6) .
C43 C47 1.508(6) .
C44 C45 1.393(6) .
C45 C48 1.510(5) .
C49 C53 1.390(7) .
C49 C50 1.399(6) .
C49 Ti1 2.381(4) .
C50 C51 1.404(6) .
C50 Ti1 2.372(4) .
C51 C52 1.417(7) .
C51 Ti1 2.335(4) .
C52 C53 1.411(6) .
C52 Ti1 2.344(4) .
C53 Ti1 2.384(4) .
C54 C58 1.399(6) .
C54 C55 1.400(6) .
C54 Ti1 2.392(4) .
C55 C56 1.404(6) .
C55 Ti1 2.368(4) .
C56 C57 1.409(7) .
C56 Ti1 2.311(4) .
C57 C58 1.394(7) .
C57 Ti1 2.341(4) .
C58 Ti1 2.390(4) .
Ti1 Sb2 2.8402(8) .
Ti1 Sb1 2.8487(9) .
Sb2 Sb1 2.8642(6) .
C59 C64 1.329(8) .
C59 C60 1.353(7) .
C60 C61 1.344(7) .
C61 C62 1.409(9) .
C62 C63 1.410(10) .
C63 C64 1.345(10) .
C65 C67 1.357(8) 2_566
C65 C66 1.369(8) .
C66 C67 1.375(8) .
C67 C65 1.357(8) 2_566

loop_
_geom_torsion_atom_site_label_1
_geom_torsion_atom_site_label_2
_geom_torsion_atom_site_label_3
_geom_torsion_atom_site_label_4
_geom_torsion
_geom_torsion_site_symmetry_1
_geom_torsion_site_symmetry_4
C6 C1 C2 C3 -5.0(6) . .
Sb1 C1 C2 C3 176.5(3) . .
C6 C1 C2 C16 171.8(4) . .
Sb1 C1 C2 C16 -6.7(6) . .
C1 C2 C3 C4 0.4(7) . .
C16 C2 C3 C4 -176.7(4) . .
C2 C3 C4 C5 2.9(7) . .
C3 C4 C5 C6 -1.5(8) . .
C4 C5 C6 C1 -3.2(7) . .
C4 C5 C6 C7 171.7(4) . .
C2 C1 C6 C5 6.4(6) . .
Sb1 C1 C6 C5 -174.8(3) . .
C2 C1 C6 C7 -168.1(4) . .
Sb1 C1 C6 C7 10.7(5) . .
C5 C6 C7 C12 78.2(5) . .
C1 C6 C7 C12 -107.1(5) . .
C5 C6 C7 C8 -96.1(5) . .
C1 C6 C7 C8 78.6(5) . .
C12 C7 C8 C9 1.2(6) . .
C6 C7 C8 C9 175.8(4) . .
C12 C7 C8 C13 -178.1(4) . .
C6 C7 C8 C13 -3.6(6) . .
C7 C8 C9 C10 -1.1(7) . .
C13 C8 C9 C10 178.2(4) . .
C8 C9 C10 C11 1.0(7) . .
C8 C9 C10 C14 -178.0(4) . .
C9 C10 C11 C12 -1.0(7) . .
C14 C10 C11 C12 177.9(4) . .
C10 C11 C12 C7 1.2(7) . .
C10 C11 C12 C15 -177.4(4) . .
C8 C7 C12 C11 -1.3(6) . .
C6 C7 C12 C11 -175.5(4) . .
C8 C7 C12 C15 177.3(4) . .
C6 C7 C12 C15 3.1(6) . .
C3 C2 C16 C21 110.4(4) . .
C1 C2 C16 C21 -66.5(5) . .
C3 C2 C16 C17 -61.7(5) . .
C1 C2 C16 C17 121.4(4) . .
C21 C16 C17 C18 4.0(6) . .
C2 C16 C17 C18 176.2(4) . .
C21 C16 C17 C22 -173.1(4) . .
C2 C16 C17 C22 -0.9(6) . .
C16 C17 C18 C19 -1.1(7) . .
C22 C17 C18 C19 176.2(4) . .
C17 C18 C19 C20 -1.9(7) . .
C17 C18 C19 C23 -180.0(4) . .
C18 C19 C20 C21 2.0(7) . .
C23 C19 C20 C21 -180.0(4) . .
C19 C20 C21 C16 0.9(6) . .
C19 C20 C21 C24 -175.5(4) . .
C17 C16 C21 C20 -4.0(6) . .
C2 C16 C21 C20 -176.1(4) . .
C17 C16 C21 C24 172.4(4) . .
C2 C16 C21 C24 0.2(6) . .
C30 C25 C26 C27 -0.2(6) . .
Sb2 C25 C26 C27 -171.9(3) . .
C30 C25 C26 C40 174.8(4) . .
Sb2 C25 C26 C40 3.0(6) . .
C25 C26 C27 C28 -1.0(7) . .
C40 C26 C27 C28 -176.4(4) . .
C26 C27 C28 C29 1.1(7) . .
C27 C28 C29 C30 0.0(8) . .
C28 C29 C30 C25 -1.1(7) . .
C28 C29 C30 C31 173.2(4) . .
C26 C25 C30 C29 1.2(6) . .
Sb2 C25 C30 C29 174.4(3) . .
C26 C25 C30 C31 -172.7(4) . .
Sb2 C25 C30 C31 0.5(5) . .
C29 C30 C31 C36 81.4(5) . .
C25 C30 C31 C36 -104.4(5) . .
C29 C30 C31 C32 -90.5(5) . .
C25 C30 C31 C32 83.7(5) . .
C36 C31 C32 C33 1.4(6) . .
C30 C31 C32 C33 173.5(4) . .
C36 C31 C32 C37 -176.5(4) . .
C30 C31 C32 C37 -4.4(6) . .
C31 C32 C33 C34 -2.0(6) . .
C37 C32 C33 C34 175.9(4) . .
C32 C33 C34 C35 1.0(6) . .
C32 C33 C34 C38 -177.9(4) . .
C33 C34 C35 C36 0.5(6) . .
C38 C34 C35 C36 179.4(4) . .
C34 C35 C36 C31 -1.1(6) . .
C34 C35 C36 C39 -179.9(4) . .
C32 C31 C36 C35 0.1(6) . .
C30 C31 C36 C35 -171.7(4) . .
C32 C31 C36 C39 178.9(4) . .
C30 C31 C36 C39 7.1(6) . .
C27 C26 C40 C45 104.1(5) . .
C25 C26 C40 C45 -71.1(5) . .
C27 C26 C40 C41 -70.5(5) . .
C25 C26 C40 C41 114.4(5) . .
C45 C40 C41 C42 3.5(6) . .
C26 C40 C41 C42 178.0(4) . .
C45 C40 C41 C46 -173.7(4) . .
C26 C40 C41 C46 0.9(6) . .
C40 C41 C42 C43 -0.5(6) . .
C46 C41 C42 C43 176.8(4) . .
C41 C42 C43 C44 -2.7(6) . .
C41 C42 C43 C47 177.6(4) . .
C42 C43 C44 C45 3.0(6) . .
C47 C43 C44 C45 -177.3(4) . .
C41 C40 C45 C44 -3.2(6) . .
C26 C40 C45 C44 -177.8(3) . .
C41 C40 C45 C48 172.9(4) . .
C26 C40 C45 C48 -1.8(5) . .
C43 C44 C45 C40 -0.1(6) . .
C43 C44 C45 C48 -176.2(4) . .
C53 C49 C50 C51 1.1(5) . .
Ti1 C49 C50 C51 -63.3(3) . .
C53 C49 C50 Ti1 64.4(3) . .
C49 C50 C51 C52 -0.8(5) . .
Ti1 C50 C51 C52 -65.4(3) . .
C49 C50 C51 Ti1 64.6(3) . .
C50 C51 C52 C53 0.2(5) . .
Ti1 C51 C52 C53 -66.2(3) . .
C50 C51 C52 Ti1 66.4(3) . .
C50 C49 C53 C52 -1.0(5) . .
Ti1 C49 C53 C52 63.0(3) . .
C50 C49 C53 Ti1 -64.1(3) . .
C51 C52 C53 C49 0.5(5) . .
Ti1 C52 C53 C49 -64.3(3) . .
C51 C52 C53 Ti1 64.7(3) . .
C58 C54 C55 C56 1.4(5) . .
Ti1 C54 C55 C56 -62.7(3) . .
C58 C54 C55 Ti1 64.2(3) . .
C54 C55 C56 C57 -1.5(5) . .
Ti1 C55 C56 C57 -66.5(3) . .
C54 C55 C56 Ti1 65.0(3) . .
C55 C56 C57 C58 1.0(5) . .
Ti1 C56 C57 C58 -66.4(3) . .
C55 C56 C57 Ti1 67.4(3) . .
C56 C57 C58 C54 -0.1(5) . .
Ti1 C57 C58 C54 -64.1(3) . .
C56 C57 C58 Ti1 64.0(3) . .
C55 C54 C58 C57 -0.8(5) . .
Ti1 C54 C58 C57 62.8(3) . .
C55 C54 C58 Ti1 -63.6(3) . .
C55 C56 Ti1 C51 -173.0(3) . .
C57 C56 Ti1 C51 -58.5(3) . .
C55 C56 Ti1 C57 -114.6(4) . .
C55 C56 Ti1 C52 157.0(3) . .
C57 C56 Ti1 C52 -88.4(3) . .
C57 C56 Ti1 C55 114.6(4) . .
C55 C56 Ti1 C50 -177.8(3) . .
C57 C56 Ti1 C50 -63.2(4) . .
C55 C56 Ti1 C53 127.5(3) . .
C57 C56 Ti1 C53 -118.0(3) . .
C55 C56 Ti1 C49 131.0(3) . .
C57 C56 Ti1 C49 -114.5(3) . .
C55 C56 Ti1 C58 -77.5(3) . .
C57 C56 Ti1 C58 37.0(3) . .
C55 C56 Ti1 C54 -36.9(3) . .
C57 C56 Ti1 C54 77.6(3) . .
C55 C56 Ti1 Sb2 40.5(3) . .
C57 C56 Ti1 Sb2 155.0(2) . .
C55 C56 Ti1 Sb1 -29.1(3) . .
C57 C56 Ti1 Sb1 85.4(3) . .
C50 C51 Ti1 C56 -174.3(3) . .
C52 C51 Ti1 C56 -59.5(3) . .
C50 C51 Ti1 C57 156.0(3) . .
C52 C51 Ti1 C57 -89.1(3) . .
C50 C51 Ti1 C52 -114.9(4) . .
C50 C51 Ti1 C55 179.7(3) . .
C52 C51 Ti1 C55 -65.4(4) . .
C52 C51 Ti1 C50 114.9(4) . .
C50 C51 Ti1 C53 -77.3(3) . .
C52 C51 Ti1 C53 37.5(3) . .
C50 C51 Ti1 C49 -36.9(3) . .
C52 C51 Ti1 C49 78.0(3) . .
C50 C51 Ti1 C58 126.6(3) . .
C52 C51 Ti1 C58 -118.6(3) . .
C50 C51 Ti1 C54 129.1(3) . .
C52 C51 Ti1 C54 -116.0(3) . .
C50 C51 Ti1 Sb2 -37.5(3) . .
C52 C51 Ti1 Sb2 77.4(3) . .
C50 C51 Ti1 Sb1 35.1(3) . .
C52 C51 Ti1 Sb1 150.0(2) . .
C58 C57 Ti1 C56 115.4(4) . .
C58 C57 Ti1 C51 -121.2(3) . .
C56 C57 Ti1 C51 123.4(3) . .
C58 C57 Ti1 C52 -156.7(3) . .
C56 C57 Ti1 C52 87.9(3) . .
C58 C57 Ti1 C55 77.5(3) . .
C56 C57 Ti1 C55 -37.9(3) . .
C58 C57 Ti1 C50 -106.4(3) . .
C56 C57 Ti1 C50 138.2(3) . .
C58 C57 Ti1 C53 -170.5(3) . .
C56 C57 Ti1 C53 74.1(3) . .
C58 C57 Ti1 C49 -137.9(3) . .
C56 C57 Ti1 C49 106.7(3) . .
C56 C57 Ti1 C58 -115.4(4) . .
C58 C57 Ti1 C54 36.6(3) . .
C56 C57 Ti1 C54 -78.8(3) . .
C58 C57 Ti1 Sb2 75.4(4) . .
C56 C57 Ti1 Sb2 -40.0(4) . .
C58 C57 Ti1 Sb1 -4.6(3) . .
C56 C57 Ti1 Sb1 -120.0(3) . .
C53 C52 Ti1 C56 -122.4(3) . .
C51 C52 Ti1 C56 122.5(3) . .
C53 C52 Ti1 C51 115.1(4) . .
C53 C52 Ti1 C57 -157.9(3) . .
C51 C52 Ti1 C57 87.1(3) . .
C53 C52 Ti1 C55 -108.0(3) . .
C51 C52 Ti1 C55 137.0(3) . .
C53 C52 Ti1 C50 77.4(3) . .
C51 C52 Ti1 C50 -37.6(3) . .
C51 C52 Ti1 C53 -115.1(4) . .
C53 C52 Ti1 C49 36.6(3) . .
C51 C52 Ti1 C49 -78.5(3) . .
C53 C52 Ti1 C58 -172.2(3) . .
C51 C52 Ti1 C58 72.8(3) . .
C53 C52 Ti1 C54 -140.6(3) . .
C51 C52 Ti1 C54 104.3(3) . .
C53 C52 Ti1 Sb2 -10.3(3) . .
C51 C52 Ti1 Sb2 -125.3(2) . .
C53 C52 Ti1 Sb1 65.4(4) . .
C51 C52 Ti1 Sb1 -49.7(4) . .
C54 C55 Ti1 C56 -115.7(4) . .
C54 C55 Ti1 C51 -105.6(3) . .
C56 C55 Ti1 C51 10.1(4) . .
C54 C55 Ti1 C57 -77.4(3) . .
C56 C55 Ti1 C57 38.3(3) . .
C54 C55 Ti1 C52 -141.4(3) . .
C56 C55 Ti1 C52 -25.7(3) . .
C54 C55 Ti1 C53 179.2(2) . .
C56 C55 Ti1 C53 -65.1(3) . .
C54 C55 Ti1 C49 149.2(3) . .
C56 C55 Ti1 C49 -95.1(4) . .
C54 C55 Ti1 C58 -36.5(3) . .
C56 C55 Ti1 C58 79.2(3) . .
C56 C55 Ti1 C54 115.7(4) . .
C54 C55 Ti1 Sb2 101.4(2) . .
C56 C55 Ti1 Sb2 -142.9(3) . .
C54 C55 Ti1 Sb1 42.5(3) . .
C56 C55 Ti1 Sb1 158.3(3) . .
C49 C50 Ti1 C56 -107.8(3) . .
C51 C50 Ti1 C56 8.2(4) . .
C49 C50 Ti1 C51 -116.0(4) . .
C49 C50 Ti1 C57 -142.6(3) . .
C51 C50 Ti1 C57 -26.6(3) . .
C49 C50 Ti1 C52 -77.8(3) . .
C51 C50 Ti1 C52 38.3(3) . .
C49 C50 Ti1 C53 -36.3(3) . .
C51 C50 Ti1 C53 79.7(3) . .
C51 C50 Ti1 C49 116.0(4) . .
C49 C50 Ti1 C58 178.9(3) . .
C51 C50 Ti1 C58 -65.1(3) . .
C49 C50 Ti1 C54 149.5(3) . .
C51 C50 Ti1 C54 -94.5(4) . .
C49 C50 Ti1 Sb2 36.3(3) . .
C51 C50 Ti1 Sb2 152.3(3) . .
C49 C50 Ti1 Sb1 95.2(3) . .
C51 C50 Ti1 Sb1 -148.8(3) . .
C49 C53 Ti1 C56 175.6(3) . .
C52 C53 Ti1 C56 59.5(3) . .
C49 C53 Ti1 C51 78.0(3) . .
C52 C53 Ti1 C51 -38.1(3) . .
C49 C53 Ti1 C57 140.9(3) . .
C52 C53 Ti1 C57 24.8(3) . .
C49 C53 Ti1 C52 116.2(4) . .
C49 C53 Ti1 C55 -152.2(3) . .
C52 C53 Ti1 C55 91.6(3) . .
C49 C53 Ti1 C50 36.6(3) . .
C52 C53 Ti1 C50 -79.5(3) . .
C52 C53 Ti1 C49 -116.2(4) . .
C49 C53 Ti1 C58 130.3(4) . .
C52 C53 Ti1 C58 14.1(5) . .
C49 C53 Ti1 C54 -151.1(4) . .
C52 C53 Ti1 C54 92.7(4) . .
C49 C53 Ti1 Sb2 -73.1(3) . .
C52 C53 Ti1 Sb2 170.7(3) . .
C49 C53 Ti1 Sb1 -24.8(3) . .
C52 C53 Ti1 Sb1 -141.0(3) . .
C53 C49 Ti1 C56 -6.2(4) . .
C50 C49 Ti1 C56 110.9(3) . .
C53 C49 Ti1 C51 -79.7(3) . .
C50 C49 Ti1 C51 37.4(3) . .
C53 C49 Ti1 C57 -59.8(4) . .
C50 C49 Ti1 C57 57.3(4) . .
C53 C49 Ti1 C52 -37.5(3) . .
C50 C49 Ti1 C52 79.6(3) . .
C53 C49 Ti1 C55 49.9(4) . .
C50 C49 Ti1 C55 166.9(3) . .
C53 C49 Ti1 C50 -117.1(4) . .
C50 C49 Ti1 C53 117.1(4) . .
C53 C49 Ti1 C58 -119.2(4) . .
C50 C49 Ti1 C58 -2.1(5) . .
C53 C49 Ti1 C54 136.2(5) . .
C50 C49 Ti1 C54 -106.7(6) . .
C53 C49 Ti1 Sb2 99.9(3) . .
C50 C49 Ti1 Sb2 -143.0(3) . .
C53 C49 Ti1 Sb1 159.0(3) . .
C50 C49 Ti1 Sb1 -83.9(3) . .
C57 C58 Ti1 C56 -38.1(3) . .
C54 C58 Ti1 C56 78.4(3) . .
C57 C58 Ti1 C51 60.2(3) . .
C54 C58 Ti1 C51 176.8(3) . .
C54 C58 Ti1 C57 116.6(4) . .
C57 C58 Ti1 C52 26.0(4) . .
C54 C58 Ti1 C52 142.5(3) . .
C57 C58 Ti1 C55 -79.9(3) . .
C54 C58 Ti1 C55 36.7(2) . .
C57 C58 Ti1 C50 92.0(3) . .
C54 C58 Ti1 C50 -151.4(3) . .
C57 C58 Ti1 C53 17.1(5) . .
C54 C58 Ti1 C53 133.7(3) . .
C57 C58 Ti1 C49 93.4(4) . .
C54 C58 Ti1 C49 -150.1(3) . .
C57 C58 Ti1 C54 -116.6(4) . .
C57 C58 Ti1 Sb2 -134.3(3) . .
C54 C58 Ti1 Sb2 -17.7(3) . .
C57 C58 Ti1 Sb1 176.0(3) . .
C54 C58 Ti1 Sb1 -67.4(3) . .
C58 C54 Ti1 C56 -79.1(3) . .
C55 C54 Ti1 C56 37.7(3) . .
C58 C54 Ti1 C51 -4.5(4) . .
C55 C54 Ti1 C51 112.3(3) . .
C58 C54 Ti1 C57 -36.9(3) . .
C55 C54 Ti1 C57 79.9(3) . .
C58 C54 Ti1 C52 -57.5(4) . .
C55 C54 Ti1 C52 59.3(4) . .
C58 C54 Ti1 C55 -116.8(4) . .
C58 C54 Ti1 C50 49.6(4) . .
C55 C54 Ti1 C50 166.4(3) . .
C58 C54 Ti1 C53 -118.5(4) . .
C55 C54 Ti1 C53 -1.7(5) . .
C58 C54 Ti1 C49 130.8(5) . .
C55 C54 Ti1 C49 -112.4(6) . .
C55 C54 Ti1 C58 116.8(4) . .
C58 C54 Ti1 Sb2 165.5(3) . .
C55 C54 Ti1 Sb2 -77.7(2) . .
C58 C54 Ti1 Sb1 107.0(3) . .
C55 C54 Ti1 Sb1 -136.2(3) . .
C30 C25 Sb2 Ti1 103.0(3) . .
C26 C25 Sb2 Ti1 -84.9(4) . .
C30 C25 Sb2 Sb1 168.0(2) . .
C26 C25 Sb2 Sb1 -19.8(4) . .
C56 Ti1 Sb2 C25 -24.32(17) . .
C51 Ti1 Sb2 C25 -158.29(19) . .
C57 Ti1 Sb2 C25 -0.7(2) . .
C52 Ti1 Sb2 C25 -119.21(18) . .
C55 Ti1 Sb2 C25 -2.41(15) . .
C50 Ti1 Sb2 C25 -179.03(16) . .
C53 Ti1 Sb2 C25 -125.10(16) . .
C49 Ti1 Sb2 C25 -158.79(16) . .
C58 Ti1 Sb2 C25 40.87(18) . .
C54 Ti1 Sb2 C25 31.06(15) . .
Sb1 Ti1 Sb2 C25 101.85(11) . .
C56 Ti1 Sb2 Sb1 -126.17(13) . .
C51 Ti1 Sb2 Sb1 99.86(16) . .
C57 Ti1 Sb2 Sb1 -102.5(2) . .
C52 Ti1 Sb2 Sb1 138.94(14) . .
C55 Ti1 Sb2 Sb1 -104.26(11) . .
C50 Ti1 Sb2 Sb1 79.12(11) . .
C53 Ti1 Sb2 Sb1 133.05(12) . .
C49 Ti1 Sb2 Sb1 99.36(12) . .
C58 Ti1 Sb2 Sb1 -60.98(14) . .
C54 Ti1 Sb2 Sb1 -70.79(10) . .
C6 C1 Sb1 Ti1 95.6(3) . .
C2 C1 Sb1 Ti1 -85.8(3) . .
C6 C1 Sb1 Sb2 159.0(2) . .
C2 C1 Sb1 Sb2 -22.4(4) . .
C56 Ti1 Sb1 C1 -162.6(2) . .
C51 Ti1 Sb1 C1 -22.28(17) . .
C57 Ti1 Sb1 C1 -120.73(18) . .
C52 Ti1 Sb1 C1 7.1(2) . .
C55 Ti1 Sb1 C1 -178.99(15) . .
C50 Ti1 Sb1 C1 -3.14(16) . .
C53 Ti1 Sb1 C1 44.48(17) . .
C49 Ti1 Sb1 C1 30.93(15) . .
C58 Ti1 Sb1 C1 -123.31(16) . .
C54 Ti1 Sb1 C1 -155.75(15) . .
Sb2 Ti1 Sb1 C1 102.72(11) . .
C56 Ti1 Sb1 Sb2 94.70(17) . .
C51 Ti1 Sb1 Sb2 -125.00(13) . .
C57 Ti1 Sb1 Sb2 136.56(15) . .
C52 Ti1 Sb1 Sb2 -95.7(2) . .
C55 Ti1 Sb1 Sb2 78.29(11) . .
C50 Ti1 Sb1 Sb2 -105.86(12) . .
C53 Ti1 Sb1 Sb2 -58.23(13) . .
C49 Ti1 Sb1 Sb2 -71.78(11) . .
C58 Ti1 Sb1 Sb2 133.97(12) . .
C54 Ti1 Sb1 Sb2 101.54(11) . .
C25 Sb2 Sb1 C1 155.05(14) . .
Ti1 Sb2 Sb1 C1 -100.21(10) . .
C25 Sb2 Sb1 Ti1 -104.74(10) . .
C64 C59 C60 C61 2.9(8) . .
C59 C60 C61 C62 -0.5(8) . .
C60 C61 C62 C63 -2.3(9) . .
C61 C62 C63 C64 2.9(10) . .
C60 C59 C64 C63 -2.3(10) . .
C62 C63 C64 C59 -0.6(11) . .
C67 C65 C66 C67 0.7(12) 2_566 .
C65 C66 C67 C65 -0.8(12) . 2_566
